data_9007411
loop_
_publ_author_name
'Kunz, M.'
'Lager, G. A.'
'Burgi, H. B.'
'Fernandez-Diaz M T'

_publ_section_title
;
 High-temperature single-crystal neutron diffraction
 study of natural chondrodite
 Sample: T = 500 K
;
_journal_name_full 'Physics and Chemistry of Minerals'
_journal_page_first 17
_journal_page_last 27
_journal_paper_doi 10.1007/s00269-005-0035-0
_journal_volume 33
_journal_year 2006
_chemical_compound_source 'Tilly Foster Mine, Brewster, New York'
_chemical_formula_sum 'F1.14 Fe0.12 H0.86 Mg4.88 O8.86 Si2'
_chemical_name_mineral Chondrodite
_space_group_IT_number 14
_symmetry_space_group_name_Hall '-P 2xab'
_symmetry_space_group_name_H-M 'P 21/b 1 1'
_cell_angle_alpha 109.071
_cell_angle_beta 90
_cell_angle_gamma 90
_cell_formula_units_Z 2
_cell_length_a 4.7375
_cell_length_b 10.2920
_cell_length_c 7.8897
_cell_volume 363.575
_database_code_amcsd 0009017
_diffrn_ambient_temperature 500
_exptl_crystal_density_diffrn 3.158
_cod_original_formula_sum 'Mg4.88 Fe.12 Si2 O8.86 H.86 F1.14'
_cod_database_code 9007411

loop_
_space_group_symop_operation_xyz
x,y,z
1/2-x,1/2+y,z
1/2+x,1/2-y,-z
-x,-y,-z

loop_
_atom_site_aniso_label
_atom_site_aniso_U_11
_atom_site_aniso_U_22
_atom_site_aniso_U_33
_atom_site_aniso_U_12
_atom_site_aniso_U_13
_atom_site_aniso_U_23
Mg1 0.00640 0.00860 0.00780 0.00100 0.00130 0.00060
Fe1 0.00640 0.00860 0.00780 0.00100 0.00130 0.00060
Mg2 0.00740 0.00690 0.00850 0.00030 -0.00010 0.00310
Mg3 0.00830 0.00850 0.00780 -0.00010 -0.00070 0.00310
Si 0.00370 0.00620 0.00600 -0.00010 -0.00010 0.00190
O1 0.00740 0.00640 0.01010 0.00020 0.00030 0.00350
O2 0.00720 0.00750 0.00750 -0.00020 0.00060 -0.00020
O3 0.00700 0.01030 0.00720 -0.00030 0.00010 0.00430
O4 0.00430 0.00940 0.00910 -0.00010 0.00010 0.00280
O-h5 0.00970 0.00940 0.01040 0.00050 0.00170 0.00270
H 0.01800 0.03000 0.02800 -0.00380 -0.00570 0.00250
F 0.00970 0.00940 0.01040 0.00050 0.00170 0.00270

loop_
_atom_site_label
_atom_site_fract_x
_atom_site_fract_y
_atom_site_fract_z
_atom_site_occupancy
_atom_site_U_iso_or_equiv
_atom_site_type_symbol
_atom_site_attached_hydrogens
Mg1 0.50000 0.00000 0.50000 0.88000 0.00810 Mg 0
Fe1 0.50000 0.00000 0.50000 0.12000 0.00810 Fe 0
Mg2 0.01040 0.17338 0.30720 1.00000 0.00747 Mg 0
Mg3 0.49170 0.88608 0.07902 1.00000 0.00810 Mg 0
Si 0.07640 0.14428 0.70407 1.00000 0.00530 Si 0
O1 0.77940 0.00060 0.29406 1.00000 0.00778 O 0
O2 0.72670 0.24097 0.12552 1.00000 0.00803 O 0
O3 0.22350 0.16901 0.52906 1.00000 0.00783 O 0
O4 0.26390 0.85468 0.29459 1.00000 0.00763 O 0
O-h5 0.24700 0.05320 0.09220 0.43000 0.01000 O 0
H 0.08990 0.01390 0.01970 0.43000 0.02720 H 0
F 0.26860 0.05920 0.10380 0.57000 0.01000 F 0

loop_
_cod_changelog_entry_id
_cod_changelog_entry_author
_cod_changelog_entry_date
_cod_changelog_entry_text
1
;cod-tools version 3.8.0
Id: cif_guess_AMCSD_atom_types 9581 2023-05-17 12:35:41Z saulius
;
2023-05-18T08:42:00+03:00
;Derived atom types and hydrogen counts
from atom names that follow the AMCSD naming convention
(Wat == water, O-H == hydroxyl).
;
2
;cod-tools version 3.10.1
Id: cif_fix_AMCSD_aniso_labels 10200 2024-08-01 14:09:44Z saulius
;
2024-08-02T12:21:05+03:00
;Changed the following '_atom_site_aniso_label' values:
'Oh5' -> 'O-h5'
;

loop_
_cod_related_entry_id
_cod_related_entry_database
_cod_related_entry_code
1 AMCSD 0009017
